data_1532911
loop_
_publ_author_name
'Mogare, K.M.'
'Friese, K.'
'Klein, W.'
'Jansen, M.'

_publ_section_title
;
 Syntheses and crystal structures of two sodium ruthenates: Na2 Ru o4 and
 Na2 Ru O3
;
_journal_name_full 'Zeitschrift fuer Anorganische und Allgemeine Chemie'
_journal_page_first 547
_journal_page_last 552
_journal_volume 630
_journal_year 2004
_chemical_formula_sum 'Na2 O3 Ru'
_chemical_name_systematic 'Na2 (Ru O3)'
_space_group_IT_number 166
_symmetry_space_group_name_Hall '-R 3 2"'
_symmetry_space_group_name_H-M 'R -3 m :H'
_cell_angle_alpha 90
_cell_angle_beta 90
_cell_angle_gamma 120
_cell_formula_units_Z 2
_cell_length_a 3.1236
_cell_length_b 3.1236
_cell_length_c 16.037
_cell_volume 135.508
_citation_journal_id_ASTM ZAACAB
_cod_data_source_file Mogare_ZAACAB_2004_270.cif
_cod_data_source_block Na2O3Ru1
_cod_original_cell_volume 135.5079
_cod_original_formula_sum 'Na2 O3 Ru1'
_cod_database_code 1532911

loop_
_symmetry_equiv_pos_as_xyz
x,y,z
-y,x-y,z
-x+y,-x,z
y,x,-z
-x,-x+y,-z
x-y,-y,-z
-x,-y,-z
y,-x+y,-z
x-y,x,-z
-y,-x,z
x,x-y,z
-x+y,y,z
x+2/3,y+1/3,z+1/3
-y+2/3,x-y+1/3,z+1/3
-x+y+2/3,-x+1/3,z+1/3
y+2/3,x+1/3,-z+1/3
-x+2/3,-x+y+1/3,-z+1/3
x-y+2/3,-y+1/3,-z+1/3
-x+2/3,-y+1/3,-z+1/3
y+2/3,-x+y+1/3,-z+1/3
x-y+2/3,x+1/3,-z+1/3
-y+2/3,-x+1/3,z+1/3
x+2/3,x-y+1/3,z+1/3
-x+y+2/3,y+1/3,z+1/3
x+1/3,y+2/3,z+2/3
-y+1/3,x-y+2/3,z+2/3
-x+y+1/3,-x+2/3,z+2/3
y+1/3,x+2/3,-z+2/3
-x+1/3,-x+y+2/3,-z+2/3
x-y+1/3,-y+2/3,-z+2/3
-x+1/3,-y+2/3,-z+2/3
y+1/3,-x+y+2/3,-z+2/3
x-y+1/3,x+2/3,-z+2/3
-y+1/3,-x+2/3,z+2/3
x+1/3,x-y+2/3,z+2/3
-x+y+1/3,y+2/3,z+2/3

loop_
_atom_site_label
_atom_site_type_symbol
_atom_site_fract_x
_atom_site_fract_y
_atom_site_fract_z
_atom_site_occupancy
_atom_site_U_iso_or_equiv
Na2 Na+1 0 0 0.5 0.333 0.0
O1 O-2 0 0 0.2372 1 0.0
Ru1 Ru+4 0 0 0.5 0.667 0.0
Na1 Na+1 0 0 0 1 0.0
